data_7158058
loop_
_publ_author_name
'Bentley, Jordan N.'
'Simoes, Selvyn A.'
'Pradhan, Ekadashi'
'Zeng, Tao'
'Caputo, Christopher B.'

_publ_section_title
;
 The synthesis, properties, and reactivity of Lewis acidic aminoboranes.
;
_journal_issue 21
_journal_name_full 'Organic &amp; biomolecular chemistry'
_journal_page_first 4796
_journal_page_last 4802
_journal_paper_doi 10.1039/d1ob00520k
_journal_volume 19
_journal_year 2021
_chemical_formula_moiety 'C24 H8 B F10 N'
_chemical_formula_sum 'C24 H8 B F10 N'
_chemical_formula_weight 511.12
_space_group_crystal_system monoclinic
_space_group_IT_number 14
_space_group_name_Hall '-P 2yn'
_space_group_name_H-M_alt 'P 1 21/n 1'
_atom_sites_solution_hydrogens geom
_atom_sites_solution_primary dual
_audit_creation_date 2021-01-17
_audit_creation_method
;
Olex2 1.3
(compiled 2020.11.12 svn.r5f609507 for OlexSys, GUI svn.r6226)
;
_audit_update_record
;
2021-03-04 deposited with the CCDC.	2021-05-04 downloaded from the CCDC.
;
_cell_angle_alpha 90
_cell_angle_beta 94.802(2)
_cell_angle_gamma 90
_cell_formula_units_Z 4
_cell_length_a 7.6108(4)
_cell_length_b 9.4314(7)
_cell_length_c 27.7355(19)
_cell_measurement_reflns_used 8941
_cell_measurement_temperature 173(2)
_cell_measurement_theta_max 27.49
_cell_measurement_theta_min 2.61
_cell_volume 1983.9(2)
_computing_cell_refinement 'SAINT V8.38A (?, 2016)'
_computing_data_reduction 'SAINT V8.38A (?, 2016)'
_computing_molecular_graphics 'Olex2 1.3 (Dolomanov et al., 2009)'
_computing_publication_material 'Olex2 1.3 (Dolomanov et al., 2009)'
_computing_structure_refinement 'SHELXL 2018/3 (Sheldrick, 2015)'
_computing_structure_solution 'SHELXT 2014/5 (Sheldrick, 2014)'
_diffrn_ambient_temperature 173.0
_diffrn_measured_fraction_theta_full 0.998
_diffrn_measured_fraction_theta_max 0.998
_diffrn_measurement_device_type 'Bruker APEX-II CCD'
_diffrn_measurement_method '\f and \w scans'
_diffrn_radiation_type MoK\a
_diffrn_radiation_wavelength 0.71073
_diffrn_reflns_av_R_equivalents 0.0372
_diffrn_reflns_av_unetI/netI 0.0277
_diffrn_reflns_Laue_measured_fraction_full 0.998
_diffrn_reflns_Laue_measured_fraction_max 0.998
_diffrn_reflns_limit_h_max 9
_diffrn_reflns_limit_h_min -9
_diffrn_reflns_limit_k_max 12
_diffrn_reflns_limit_k_min -12
_diffrn_reflns_limit_l_max 36
_diffrn_reflns_limit_l_min -35
_diffrn_reflns_number 22903
_diffrn_reflns_point_group_measured_fraction_full 0.998
_diffrn_reflns_point_group_measured_fraction_max 0.998
_diffrn_reflns_theta_full 25.242
_diffrn_reflns_theta_max 27.508
_diffrn_reflns_theta_min 2.615
_diffrn_source_current 20.0
_diffrn_source_power 1.0
_diffrn_source_voltage 50.0
_diffrn_standards_number 0
_exptl_absorpt_coefficient_mu 0.166
_exptl_absorpt_correction_T_max 0.7456
_exptl_absorpt_correction_T_min 0.6420
_exptl_absorpt_correction_type none
_exptl_absorpt_process_details
;
SADABS-2016/2 (Bruker,2016/2) was used for absorption correction.
wR2(int) was 0.1559 before and 0.0513 after correction.
The Ratio of minimum to maximum transmission is 0.8611.
The \l/2 correction factor is Not present.
;
_exptl_crystal_colour colourless
_exptl_crystal_colour_primary colourless
_exptl_crystal_density_diffrn 1.711
_exptl_crystal_description block
_exptl_crystal_F_000 1016
_exptl_crystal_size_max 0.2
_exptl_crystal_size_mid 0.1
_exptl_crystal_size_min 0.1
_refine_diff_density_max 0.293
_refine_diff_density_min -0.256
_refine_diff_density_rms 0.048
_refine_ls_extinction_method none
_refine_ls_goodness_of_fit_ref 1.065
_refine_ls_hydrogen_treatment constr
_refine_ls_matrix_type full
_refine_ls_number_parameters 325
_refine_ls_number_reflns 4547
_refine_ls_number_restraints 0
_refine_ls_restrained_S_all 1.065
_refine_ls_R_factor_all 0.0578
_refine_ls_R_factor_gt 0.0455
_refine_ls_shift/su_max 0.001
_refine_ls_shift/su_mean 0.000
_refine_ls_structure_factor_coef Fsqd
_refine_ls_weighting_details 'w=1/[\s^2^(Fo^2^)+(0.0374P)^2^+1.4738P] where P=(Fo^2^+2Fc^2^)/3'
_refine_ls_weighting_scheme calc
_refine_ls_wR_factor_gt 0.1029
_refine_ls_wR_factor_ref 0.1087
_reflns_Friedel_coverage 0.000
_reflns_number_gt 3725
_reflns_number_total 4547
_reflns_threshold_expression 'I > 2\s(I)'
_cod_data_source_file d1ob00520k2.cif
_cod_data_source_block jnb036cc_0m_a
_cod_depositor_comments 'Adding full bibliography for 7158056--7158060.cif.'
_cod_database_code 7158058
_shelx_shelxl_version_number 2018/3
_shelx_space_group_comment
;
The symmetry employed for this shelxl refinement is uniquely defined
by the following loop, which should always be used as a source of
symmetry information in preference to the above space-group names.
They are only intended as comments.
;
_shelx_estimated_absorpt_t_max 0.984
_shelx_estimated_absorpt_t_min 0.968
_olex2_refinement_description
;
1. Fixed Uiso
 At 1.2 times of:
  All C(H) groups
2.a Aromatic/amide H refined with riding coordinates:
 C1(H1), C2(H2), C3(H3), C10(H10), C13(H13), C14(H14), C15(H15), C16(H16)
;
_olex2_submission_special_instructions 'No special instructions were received'

loop_
_space_group_symop_operation_xyz
'x, y, z'
'-x+1/2, y+1/2, -z+1/2'
'-x, -y, -z'
'x-1/2, -y-1/2, z-1/2'

loop_
_atom_site_label
_atom_site_type_symbol
_atom_site_fract_x
_atom_site_fract_y
_atom_site_fract_z
_atom_site_U_iso_or_equiv
_atom_site_adp_type
_atom_site_occupancy
_atom_site_site_symmetry_order
_atom_site_calc_flag
_atom_site_refinement_flags_posn
_atom_site_refinement_flags_adp
_atom_site_refinement_flags_occupancy
_atom_site_disorder_assembly
_atom_site_disorder_group
F1 F 0.4644(2) 1.11090(14) 0.54826(5) 0.0525(4) Uani 1 1 d . . . . .
F2 F 0.42888(19) 0.46857(16) 0.54409(5) 0.0514(4) Uani 1 1 d . . . . .
F3 F 0.2151(3) 0.31996(17) 0.48020(5) 0.0708(5) Uani 1 1 d . . . . .
F4 F -0.1197(3) 0.25935(16) 0.50078(5) 0.0719(5) Uani 1 1 d . . . . .
F5 F -0.24006(18) 0.35192(16) 0.58432(5) 0.0561(4) Uani 1 1 d . . . . .
F6 F -0.02473(15) 0.49648(13) 0.64873(4) 0.0361(3) Uani 1 1 d . . . . .
F7 F 0.13238(18) 1.03244(13) 0.56553(5) 0.0504(4) Uani 1 1 d . . . . .
F8 F 0.07698(15) 0.78424(12) 0.60927(4) 0.0351(3) Uani 1 1 d . . . . .
F9 F 0.68770(15) 0.69277(13) 0.62075(4) 0.0394(3) Uani 1 1 d . . . . .
F10 F 0.74148(17) 0.94173(14) 0.57661(5) 0.0456(3) Uani 1 1 d . . . . .
N1 N 0.40857(19) 0.51609(15) 0.67919(5) 0.0220(3) Uani 1 1 d . . . . .
C1 C 0.3986(2) 0.1101(2) 0.74096(7) 0.0278(4) Uani 1 1 d . . . . .
H1 H 0.395557 0.020738 0.756692 0.033 Uiso 1 1 calc R U . . .
C2 C 0.3336(2) 0.12306(19) 0.69292(7) 0.0287(4) Uani 1 1 d . . . . .
H2 H 0.289357 0.041144 0.676062 0.034 Uiso 1 1 calc R U . . .
C3 C 0.3311(3) 0.25192(19) 0.66873(7) 0.0279(4) Uani 1 1 d . . . . .
H3 H 0.287459 0.259006 0.635707 0.033 Uiso 1 1 calc R U . . .
C4 C 0.3945(2) 0.37008(18) 0.69444(6) 0.0228(4) Uani 1 1 d . . . . .
B5 B 0.3390(3) 0.5746(2) 0.63508(7) 0.0234(4) Uani 1 1 d . . . . .
C6 C 0.3800(2) 0.72882(19) 0.61637(6) 0.0248(4) Uani 1 1 d . . . . .
C7 C 0.5475(2) 0.7741(2) 0.60720(6) 0.0271(4) Uani 1 1 d . . . . .
C8 C 0.5785(3) 0.9015(2) 0.58456(7) 0.0313(4) Uani 1 1 d . . . . .
C9 C 0.4371(3) 0.9873(2) 0.57026(7) 0.0347(4) Uani 1 1 d . . . . .
C10 C 0.4677(2) 0.2264(2) 0.76590(6) 0.0267(4) Uani 1 1 d . . . . .
H10 H 0.515556 0.217883 0.798516 0.032 Uiso 1 1 calc R U . . .
C11 C 0.4660(2) 0.35659(18) 0.74235(6) 0.0227(3) Uani 1 1 d . . . . .
C12 C 0.5325(2) 0.49363(19) 0.75807(6) 0.0233(4) Uani 1 1 d . . . . .
C13 C 0.6158(2) 0.5381(2) 0.80215(7) 0.0290(4) Uani 1 1 d . . . . .
H13 H 0.640906 0.472718 0.827868 0.035 Uiso 1 1 calc R U . . .
C14 C 0.6611(3) 0.6791(2) 0.80760(7) 0.0314(4) Uani 1 1 d . . . . .
H14 H 0.720059 0.711359 0.837125 0.038 Uiso 1 1 calc R U . . .
C15 C 0.6208(2) 0.7742(2) 0.77002(7) 0.0284(4) Uani 1 1 d . . . . .
H15 H 0.650876 0.871245 0.774650 0.034 Uiso 1 1 calc R U . . .
C16 C 0.5379(2) 0.73162(19) 0.72595(6) 0.0257(4) Uani 1 1 d . . . . .
H16 H 0.509941 0.797941 0.700692 0.031 Uiso 1 1 calc R U . . .
C17 C 0.4973(2) 0.58900(19) 0.72000(6) 0.0219(3) Uani 1 1 d . . . . .
C18 C 0.2095(3) 0.48623(19) 0.59858(6) 0.0261(4) Uani 1 1 d . . . . .
C19 C 0.2645(3) 0.4404(2) 0.55477(7) 0.0352(5) Uani 1 1 d . . . . .
C20 C 0.1565(4) 0.3636(2) 0.52196(7) 0.0440(6) Uani 1 1 d . . . . .
C21 C -0.0118(4) 0.3333(2) 0.53211(7) 0.0449(6) Uani 1 1 d . . . . .
C22 C -0.0741(3) 0.3796(2) 0.57479(8) 0.0377(5) Uani 1 1 d . . . . .
C23 C 0.0379(3) 0.45468(19) 0.60716(6) 0.0280(4) Uani 1 1 d . . . . .
C24 C 0.2429(2) 0.81973(19) 0.60133(6) 0.0261(4) Uani 1 1 d . . . . .
C25 C 0.2685(3) 0.9478(2) 0.57871(7) 0.0310(4) Uani 1 1 d . . . . .

loop_
_atom_site_aniso_label
_atom_site_aniso_U_11
_atom_site_aniso_U_22
_atom_site_aniso_U_33
_atom_site_aniso_U_23
_atom_site_aniso_U_13
_atom_site_aniso_U_12
F1 0.0658(9) 0.0283(7) 0.0631(9) 0.0197(6) 0.0044(7) -0.0065(6)
F2 0.0592(9) 0.0579(9) 0.0396(7) 0.0007(6) 0.0185(6) 0.0108(7)
F3 0.1265(15) 0.0583(10) 0.0268(7) -0.0147(6) 0.0020(8) 0.0200(10)
F4 0.1141(14) 0.0467(9) 0.0466(8) -0.0098(7) -0.0421(9) -0.0130(9)
F5 0.0469(8) 0.0510(9) 0.0655(9) 0.0101(7) -0.0249(7) -0.0160(6)
F6 0.0381(7) 0.0373(6) 0.0328(6) -0.0021(5) 0.0027(5) -0.0032(5)
F7 0.0500(8) 0.0303(7) 0.0692(9) 0.0169(6) -0.0054(7) 0.0124(6)
F8 0.0303(6) 0.0308(6) 0.0439(7) 0.0048(5) 0.0007(5) 0.0032(5)
F9 0.0305(6) 0.0393(7) 0.0483(7) 0.0108(6) 0.0022(5) 0.0074(5)
F10 0.0404(7) 0.0429(7) 0.0544(8) 0.0062(6) 0.0086(6) -0.0114(6)
N1 0.0248(7) 0.0177(7) 0.0232(7) 0.0000(5) -0.0005(6) 0.0015(6)
C1 0.0282(10) 0.0219(9) 0.0341(10) 0.0066(7) 0.0065(7) 0.0014(7)
C2 0.0312(10) 0.0198(9) 0.0349(10) -0.0015(7) 0.0024(8) 0.0013(7)
C3 0.0336(10) 0.0227(9) 0.0265(9) 0.0004(7) -0.0031(7) 0.0024(7)
C4 0.0258(9) 0.0181(8) 0.0246(8) 0.0032(6) 0.0025(7) 0.0036(6)
B5 0.0265(10) 0.0218(10) 0.0221(9) 0.0007(7) 0.0033(7) 0.0038(8)
C6 0.0335(10) 0.0210(8) 0.0193(8) 0.0003(6) -0.0007(7) 0.0013(7)
C7 0.0295(10) 0.0264(9) 0.0249(8) 0.0020(7) -0.0006(7) 0.0030(7)
C8 0.0350(11) 0.0301(10) 0.0289(9) 0.0009(8) 0.0032(8) -0.0065(8)
C9 0.0534(13) 0.0215(9) 0.0289(9) 0.0047(7) 0.0007(9) -0.0042(9)
C10 0.0275(9) 0.0275(9) 0.0250(8) 0.0069(7) 0.0023(7) 0.0027(7)
C11 0.0204(8) 0.0237(9) 0.0239(8) 0.0017(7) 0.0019(6) 0.0027(7)
C12 0.0225(9) 0.0223(8) 0.0251(8) 0.0008(7) 0.0013(7) 0.0026(7)
C13 0.0283(10) 0.0331(10) 0.0248(9) 0.0014(7) -0.0031(7) 0.0021(8)
C14 0.0270(10) 0.0375(11) 0.0286(9) -0.0070(8) -0.0048(7) 0.0007(8)
C15 0.0255(9) 0.0253(9) 0.0347(10) -0.0068(8) 0.0035(7) -0.0022(7)
C16 0.0268(9) 0.0229(9) 0.0274(8) -0.0003(7) 0.0028(7) 0.0012(7)
C17 0.0185(8) 0.0247(9) 0.0221(8) -0.0006(6) 0.0001(6) 0.0024(6)
C18 0.0376(10) 0.0189(8) 0.0206(8) 0.0031(6) -0.0045(7) 0.0038(7)
C19 0.0525(13) 0.0278(10) 0.0248(9) 0.0042(8) 0.0004(8) 0.0114(9)
C20 0.0805(18) 0.0288(11) 0.0210(9) -0.0027(8) -0.0071(10) 0.0128(11)
C21 0.0766(18) 0.0235(10) 0.0292(10) -0.0010(8) -0.0273(11) 0.0003(10)
C22 0.0443(12) 0.0258(10) 0.0395(11) 0.0078(8) -0.0179(9) -0.0043(9)
C23 0.0382(11) 0.0207(9) 0.0235(8) 0.0014(7) -0.0071(7) 0.0028(7)
C24 0.0314(10) 0.0224(9) 0.0241(8) -0.0007(7) -0.0007(7) 0.0001(7)
C25 0.0390(11) 0.0212(9) 0.0315(10) 0.0036(7) -0.0044(8) 0.0041(8)

loop_
_atom_type_symbol
_atom_type_description
_atom_type_scat_dispersion_real
_atom_type_scat_dispersion_imag
_atom_type_scat_source
C C 0.0033 0.0016 'International Tables Vol C Tables 4.2.6.8 and 6.1.1.4'
H H 0.0000 0.0000 'International Tables Vol C Tables 4.2.6.8 and 6.1.1.4'
B B 0.0013 0.0007 'International Tables Vol C Tables 4.2.6.8 and 6.1.1.4'
F F 0.0171 0.0103 'International Tables Vol C Tables 4.2.6.8 and 6.1.1.4'
N N 0.0061 0.0033 'International Tables Vol C Tables 4.2.6.8 and 6.1.1.4'

loop_
_geom_angle_atom_site_label_1
_geom_angle_atom_site_label_2
_geom_angle_atom_site_label_3
_geom_angle
_geom_angle_site_symmetry_1
_geom_angle_site_symmetry_3
_geom_angle_publ_flag
B5 N1 C4 126.62(15) . . ?
B5 N1 C17 127.85(15) . . ?
C17 N1 C4 105.40(13) . . ?
C2 C1 H1 119.9 . . ?
C10 C1 H1 119.9 . . ?
C10 C1 C2 120.15(17) . . ?
C1 C2 H2 119.0 . . ?
C1 C2 C3 122.08(18) . . ?
C3 C2 H2 119.0 . . ?
C2 C3 H3 121.2 . . ?
C2 C3 C4 117.69(16) . . ?
C4 C3 H3 121.2 . . ?
C3 C4 N1 130.16(15) . . ?
C3 C4 C11 120.40(16) . . ?
C11 C4 N1 109.37(15) . . ?
N1 B5 C6 125.16(16) . . ?
N1 B5 C18 121.17(16) . . ?
C6 B5 C18 113.66(15) . . ?
C7 C6 B5 123.46(16) . . ?
C24 C6 B5 120.17(17) . . ?
C24 C6 C7 115.71(17) . . ?
F9 C7 C6 119.60(16) . . ?
F9 C7 C8 117.44(17) . . ?
C8 C7 C6 122.96(17) . . ?
F10 C8 C7 121.22(18) . . ?
F10 C8 C9 120.03(18) . . ?
C9 C8 C7 118.75(18) . . ?
F1 C9 C8 119.68(19) . . ?
F1 C9 C25 119.69(19) . . ?
C25 C9 C8 120.63(18) . . ?
C1 C10 H10 120.7 . . ?
C1 C10 C11 118.65(16) . . ?
C11 C10 H10 120.7 . . ?
C4 C11 C12 107.72(15) . . ?
C10 C11 C4 120.94(16) . . ?
C10 C11 C12 131.32(16) . . ?
C13 C12 C11 131.09(17) . . ?
C13 C12 C17 120.93(17) . . ?
C17 C12 C11 107.98(15) . . ?
C12 C13 H13 120.7 . . ?
C14 C13 C12 118.52(17) . . ?
C14 C13 H13 120.7 . . ?
C13 C14 H14 119.9 . . ?
C13 C14 C15 120.16(17) . . ?
C15 C14 H14 119.9 . . ?
C14 C15 H15 119.0 . . ?
C16 C15 C14 122.02(18) . . ?
C16 C15 H15 119.0 . . ?
C15 C16 H16 121.1 . . ?
C17 C16 C15 117.76(17) . . ?
C17 C16 H16 121.1 . . ?
C12 C17 N1 109.49(15) . . ?
C16 C17 N1 129.84(16) . . ?
C16 C17 C12 120.55(16) . . ?
C19 C18 B5 120.31(18) . . ?
C23 C18 B5 123.32(16) . . ?
C23 C18 C19 116.33(18) . . ?
F2 C19 C18 119.31(19) . . ?
F2 C19 C20 118.37(19) . . ?
C20 C19 C18 122.3(2) . . ?
F3 C20 C19 120.6(2) . . ?
F3 C20 C21 120.0(2) . . ?
C21 C20 C19 119.5(2) . . ?
F4 C21 C20 120.7(2) . . ?
F4 C21 C22 119.0(2) . . ?
C20 C21 C22 120.37(19) . . ?
F5 C22 C21 120.33(19) . . ?
F5 C22 C23 120.9(2) . . ?
C23 C22 C21 118.8(2) . . ?
F6 C23 C18 119.59(16) . . ?
F6 C23 C22 117.69(19) . . ?
C18 C23 C22 122.72(19) . . ?
F8 C24 C6 119.38(16) . . ?
F8 C24 C25 117.54(16) . . ?
C25 C24 C6 123.08(18) . . ?
F7 C25 C9 120.35(18) . . ?
F7 C25 C24 120.78(18) . . ?
C9 C25 C24 118.87(18) . . ?

loop_
_geom_bond_atom_site_label_1
_geom_bond_atom_site_label_2
_geom_bond_distance
_geom_bond_site_symmetry_2
_geom_bond_publ_flag
F1 C9 1.340(2) . ?
F2 C19 1.336(3) . ?
F3 C20 1.340(3) . ?
F4 C21 1.340(2) . ?
F5 C22 1.338(3) . ?
F6 C23 1.343(2) . ?
F7 C25 1.334(2) . ?
F8 C24 1.343(2) . ?
F9 C7 1.342(2) . ?
F10 C8 1.333(2) . ?
N1 C4 1.447(2) . ?
N1 B5 1.405(2) . ?
N1 C17 1.443(2) . ?
C1 H1 0.9500 . ?
C1 C2 1.387(3) . ?
C1 C10 1.378(3) . ?
C2 H2 0.9500 . ?
C2 C3 1.388(3) . ?
C3 H3 0.9500 . ?
C3 C4 1.388(3) . ?
C4 C11 1.399(2) . ?
B5 C6 1.584(3) . ?
B5 C18 1.589(3) . ?
C6 C7 1.388(3) . ?
C6 C24 1.387(3) . ?
C7 C8 1.385(3) . ?
C8 C9 1.378(3) . ?
C9 C25 1.375(3) . ?
C10 H10 0.9500 . ?
C10 C11 1.390(2) . ?
C11 C12 1.442(2) . ?
C12 C13 1.394(2) . ?
C12 C17 1.396(2) . ?
C13 H13 0.9500 . ?
C13 C14 1.379(3) . ?
C14 H14 0.9500 . ?
C14 C15 1.390(3) . ?
C15 H15 0.9500 . ?
C15 C16 1.387(3) . ?
C16 H16 0.9500 . ?
C16 C17 1.387(3) . ?
C18 C19 1.387(3) . ?
C18 C23 1.379(3) . ?
C19 C20 1.380(3) . ?
C20 C21 1.365(4) . ?
C21 C22 1.382(3) . ?
C22 C23 1.381(3) . ?
C24 C25 1.382(3) . ?

loop_
_geom_torsion_atom_site_label_1
_geom_torsion_atom_site_label_2
_geom_torsion_atom_site_label_3
_geom_torsion_atom_site_label_4
_geom_torsion
_geom_torsion_site_symmetry_1
_geom_torsion_site_symmetry_2
_geom_torsion_site_symmetry_3
_geom_torsion_site_symmetry_4
_geom_torsion_publ_flag
F1 C9 C25 F7 -0.6(3) . . . . ?
F1 C9 C25 C24 179.84(17) . . . . ?
F2 C19 C20 F3 -0.8(3) . . . . ?
F2 C19 C20 C21 179.87(18) . . . . ?
F3 C20 C21 F4 0.4(3) . . . . ?
F3 C20 C21 C22 -179.11(19) . . . . ?
F4 C21 C22 F5 -0.6(3) . . . . ?
F4 C21 C22 C23 179.46(17) . . . . ?
F5 C22 C23 F6 1.2(3) . . . . ?
F5 C22 C23 C18 -179.56(17) . . . . ?
F8 C24 C25 F7 0.2(3) . . . . ?
F8 C24 C25 C9 179.74(17) . . . . ?
F9 C7 C8 F10 -0.1(3) . . . . ?
F9 C7 C8 C9 -179.96(17) . . . . ?
F10 C8 C9 F1 0.2(3) . . . . ?
F10 C8 C9 C25 -179.28(18) . . . . ?
N1 C4 C11 C10 179.57(15) . . . . ?
N1 C4 C11 C12 -1.85(19) . . . . ?
N1 B5 C6 C7 61.8(3) . . . . ?
N1 B5 C6 C24 -127.9(2) . . . . ?
N1 B5 C18 C19 -110.6(2) . . . . ?
N1 B5 C18 C23 71.6(2) . . . . ?
C1 C2 C3 C4 -0.8(3) . . . . ?
C1 C10 C11 C4 0.5(3) . . . . ?
C1 C10 C11 C12 -177.71(18) . . . . ?
C2 C1 C10 C11 1.8(3) . . . . ?
C2 C3 C4 N1 179.91(17) . . . . ?
C2 C3 C4 C11 3.1(3) . . . . ?
C3 C4 C11 C10 -3.0(3) . . . . ?
C3 C4 C11 C12 175.60(16) . . . . ?
C4 N1 B5 C6 -170.64(16) . . . . ?
C4 N1 B5 C18 8.7(3) . . . . ?
C4 N1 C17 C12 -0.93(18) . . . . ?
C4 N1 C17 C16 -176.88(18) . . . . ?
C4 C11 C12 C13 -179.89(19) . . . . ?
C4 C11 C12 C17 1.2(2) . . . . ?
B5 N1 C4 C3 8.5(3) . . . . ?
B5 N1 C4 C11 -174.37(17) . . . . ?
B5 N1 C17 C12 175.09(17) . . . . ?
B5 N1 C17 C16 -0.9(3) . . . . ?
B5 C6 C7 F9 -9.6(3) . . . . ?
B5 C6 C7 C8 170.70(17) . . . . ?
B5 C6 C24 F8 9.6(2) . . . . ?
B5 C6 C24 C25 -171.13(17) . . . . ?
B5 C18 C19 F2 1.5(3) . . . . ?
B5 C18 C19 C20 -179.94(17) . . . . ?
B5 C18 C23 F6 -1.7(3) . . . . ?
B5 C18 C23 C22 179.03(17) . . . . ?
C6 B5 C18 C19 68.8(2) . . . . ?
C6 B5 C18 C23 -108.99(19) . . . . ?
C6 C7 C8 F10 179.62(17) . . . . ?
C6 C7 C8 C9 -0.3(3) . . . . ?
C6 C24 C25 F7 -179.06(17) . . . . ?
C6 C24 C25 C9 0.5(3) . . . . ?
C7 C6 C24 F8 -179.39(15) . . . . ?
C7 C6 C24 C25 -0.1(3) . . . . ?
C7 C8 C9 F1 -179.94(17) . . . . ?
C7 C8 C9 C25 0.6(3) . . . . ?
C8 C9 C25 F7 178.83(18) . . . . ?
C8 C9 C25 C24 -0.7(3) . . . . ?
C10 C1 C2 C3 -1.7(3) . . . . ?
C10 C11 C12 C13 -1.5(3) . . . . ?
C10 C11 C12 C17 179.63(18) . . . . ?
C11 C12 C13 C14 -177.97(19) . . . . ?
C11 C12 C17 N1 -0.17(19) . . . . ?
C11 C12 C17 C16 176.23(16) . . . . ?
C12 C13 C14 C15 1.2(3) . . . . ?
C13 C12 C17 N1 -179.17(16) . . . . ?
C13 C12 C17 C16 -2.8(3) . . . . ?
C13 C14 C15 C16 -1.2(3) . . . . ?
C14 C15 C16 C17 -0.7(3) . . . . ?
C15 C16 C17 N1 178.25(17) . . . . ?
C15 C16 C17 C12 2.7(3) . . . . ?
C17 N1 C4 C3 -175.40(19) . . . . ?
C17 N1 C4 C11 1.72(18) . . . . ?
C17 N1 B5 C6 14.1(3) . . . . ?
C17 N1 B5 C18 -166.49(16) . . . . ?
C17 C12 C13 C14 0.8(3) . . . . ?
C18 B5 C6 C7 -117.58(19) . . . . ?
C18 B5 C6 C24 52.7(2) . . . . ?
C18 C19 C20 F3 -179.31(18) . . . . ?
C18 C19 C20 C21 1.3(3) . . . . ?
C19 C18 C23 F6 -179.62(16) . . . . ?
C19 C18 C23 C22 1.1(3) . . . . ?
C19 C20 C21 F4 179.72(18) . . . . ?
C19 C20 C21 C22 0.3(3) . . . . ?
C20 C21 C22 F5 178.84(19) . . . . ?
C20 C21 C22 C23 -1.1(3) . . . . ?
C21 C22 C23 F6 -178.92(17) . . . . ?
C21 C22 C23 C18 0.3(3) . . . . ?
C23 C18 C19 F2 179.49(16) . . . . ?
C23 C18 C19 C20 -2.0(3) . . . . ?
C24 C6 C7 F9 179.72(16) . . . . ?
C24 C6 C7 C8 0.0(3) . . . . ?
